data_7151407
loop_
_publ_author_name
'Simonov, Yurii A.'
'Fonari, Marina S.'
'Zaworotko, Michael J.'
'Abourahma, Heba'
'Lipkowski, Janusz'
'Ganin, Edward V.'
'Yavolovskii, Arkadii A.'

_publ_section_title
;
 From 1D strands to extended molecular assemblies in the binary
 compounds of dithiooxamide and dithiobiurea with crown ethers
;
_journal_issue 16
_journal_name_full 'Organic &amp;  Biomolecular Chemistry'
_journal_page_first 2922
_journal_paper_doi 10.1039/b301379k
_journal_volume 1
_journal_year 2003
_chemical_formula_moiety 'C10 H20 O5 , 2(C2 H6 N4 S2)'
_chemical_formula_sum 'C14 H32 N8 O5 S4'
_chemical_formula_weight 520.72
_chemical_name_common
;
1,4,7,10,13-pentaoxacyclopentadecane bis(N,N'-
(thiocarbamoyl)hydrazine) clathrate
;
_chemical_name_systematic
;
1,4,7,10,13-pentaoxacyclopentadecane
bis[N,N'-(thiocarbamoyl)hydrazine] clathrate
;
_space_group_IT_number 61
_symmetry_cell_setting orthorhombic
_symmetry_space_group_name_Hall '-P 2ac 2ab'
_symmetry_space_group_name_H-M 'P b c a'
_atom_sites_solution_hydrogens geom
_atom_sites_solution_primary direct
_atom_sites_solution_secondary difmap
_audit_creation_method SHELXL-97
_cell_angle_alpha 90.00
_cell_angle_beta 90.00
_cell_angle_gamma 90.00
_cell_formula_units_Z 4
_cell_length_a 13.632(3)
_cell_length_b 9.475(2)
_cell_length_c 19.185(4)
_cell_measurement_temperature 293(2)
_cell_volume 2478.0(9)
_computing_cell_refinement 'Denzo-SMN (Otwinowski & Minor, 1997)'
_computing_data_collection 'Collect (Nonius BV, 2001)'
_computing_data_reduction 'Denzo-SMN (Otwinowski & Minor, 1997)'
_computing_molecular_graphics 'ORTEP-III (Farrugia, 1997)'
_computing_publication_material 'SHELXS-97 (Sheldrick, 1997)'
_computing_structure_refinement 'SHELXL-97 (Sheldrick, 1997)'
_computing_structure_solution 'SHELXS-97 (Sheldrick, 1997)'
_diffrn_ambient_temperature 293(2)
_diffrn_measured_fraction_theta_full 0.997
_diffrn_measured_fraction_theta_max 0.997
_diffrn_measurement_device_type 'Nonius Kappa CCD'
_diffrn_measurement_method phi-scan
_diffrn_radiation_monochromator graphite
_diffrn_radiation_source 'fine-focus sealed tube'
_diffrn_radiation_type MoK\a
_diffrn_radiation_wavelength 0.71073
_diffrn_reflns_av_R_equivalents 0.0000
_diffrn_reflns_av_sigmaI/netI 0.0232
_diffrn_reflns_limit_h_max 18
_diffrn_reflns_limit_h_min 0
_diffrn_reflns_limit_k_max 13
_diffrn_reflns_limit_k_min 0
_diffrn_reflns_limit_l_max 26
_diffrn_reflns_limit_l_min 0
_diffrn_reflns_number 3579
_diffrn_reflns_theta_full 29.91
_diffrn_reflns_theta_max 29.91
_diffrn_reflns_theta_min 2.60
_exptl_absorpt_coefficient_mu 0.424
_exptl_absorpt_correction_type none
_exptl_crystal_colour colorless
_exptl_crystal_density_diffrn 1.396
_exptl_crystal_density_method 'not measured'
_exptl_crystal_description needle
_exptl_crystal_F_000 1104
_exptl_crystal_size_max 0.30
_exptl_crystal_size_mid 0.30
_exptl_crystal_size_min 0.20
_refine_diff_density_max 0.763
_refine_diff_density_min -0.425
_refine_diff_density_rms 0.052
_refine_ls_extinction_method none
_refine_ls_goodness_of_fit_ref 1.079
_refine_ls_hydrogen_treatment mixed
_refine_ls_matrix_type full
_refine_ls_number_parameters 232
_refine_ls_number_reflns 3579
_refine_ls_number_restraints 0
_refine_ls_restrained_S_all 1.079
_refine_ls_R_factor_all 0.0519
_refine_ls_R_factor_gt 0.0411
_refine_ls_shift/su_max 0.001
_refine_ls_shift/su_mean 0.000
_refine_ls_structure_factor_coef Fsqd
_refine_ls_weighting_details 'calc w=1/[\s^2^(Fo^2^)+(0.0343P)^2^+1.7325P] where P=(Fo^2^+2Fc^2^)/3'
_refine_ls_weighting_scheme calc
_refine_ls_wR_factor_gt 0.0917
_refine_ls_wR_factor_ref 0.0971
_reflns_number_gt 3158
_reflns_number_total 3579
_reflns_threshold_expression >2sigma(I)
_cod_data_source_file b301379k.txt
_cod_data_source_block compound_6
_cod_original_sg_symbol_H-M Pbca
_cod_database_code 7151407

loop_
_symmetry_equiv_pos_as_xyz
'x, y, z'
'-x+1/2, -y, z+1/2'
'-x, y+1/2, -z+1/2'
'x+1/2, -y+1/2, -z'
'-x, -y, -z'
'x-1/2, y, -z-1/2'
'x, -y-1/2, z-1/2'
'-x-1/2, y-1/2, z'

loop_
_atom_site_label
_atom_site_type_symbol
_atom_site_fract_x
_atom_site_fract_y
_atom_site_fract_z
_atom_site_U_iso_or_equiv
_atom_site_adp_type
_atom_site_occupancy
_atom_site_symmetry_multiplicity
_atom_site_calc_flag
_atom_site_refinement_flags
_atom_site_disorder_assembly
_atom_site_disorder_group
S1G S 0.13368(3) 0.35717(4) 0.11670(2) 0.02684(10) Uani 1 1 d . . .
S2G S 0.13357(3) -0.25142(4) 0.26918(2) 0.03093(11) Uani 1 1 d . . .
N1G N 0.08359(13) 0.09126(15) 0.09058(8) 0.0377(4) Uani 1 1 d . . .
H1GA H 0.053(2) 0.124(3) 0.0572(15) 0.081(9) Uiso 1 1 d . . .
H1GB H 0.0806(15) 0.003(2) 0.0989(10) 0.040(5) Uiso 1 1 d . . .
N2G N 0.16623(10) 0.13090(12) 0.19220(7) 0.0276(3) Uani 1 1 d . . .
H2GA H 0.2097(15) 0.180(2) 0.2141(10) 0.040(5) Uiso 1 1 d . . .
N3G N 0.17429(9) -0.01414(12) 0.20350(7) 0.0249(2) Uani 1 1 d . . .
H3GA H 0.2249(16) -0.057(2) 0.1847(10) 0.044(6) Uiso 1 1 d . . .
N4G N 0.03687(10) -0.00914(13) 0.27242(7) 0.0276(3) Uani 1 1 d . . .
H4GA H -0.0034(16) -0.052(2) 0.3010(11) 0.044(6) Uiso 1 1 d . . .
H4GB H 0.0224(15) 0.078(2) 0.2581(11) 0.039(5) Uiso 1 1 d . . .
C2G C 0.11261(10) -0.08067(14) 0.24757(7) 0.0219(3) Uani 1 1 d . . .
C1G C 0.12699(9) 0.18043(14) 0.13232(7) 0.0205(3) Uani 1 1 d . . .
O1 O -0.1277(2) -0.1247(3) 0.06671(13) 0.0282(5) Uani 0.50 1 d P . .
C2 C -0.1697(3) -0.0078(5) 0.10107(18) 0.0364(8) Uani 0.50 1 d P . .
H2A H -0.1264 0.0262 0.1368 0.044 Uiso 0.50 1 d PR . .
H2B H -0.2307 -0.0343 0.1224 0.044 Uiso 0.50 1 d PR . .
C3 C -0.1882(7) 0.1103(10) 0.0473(5) 0.0356(16) Uani 0.50 1 d P . .
H3A H -0.2201 0.1893 0.0690 0.043 Uiso 0.50 1 d PR . .
H3B H -0.2307 0.0750 0.0114 0.043 Uiso 0.50 1 d PR . .
O4 O -0.10065(16) 0.1530(2) 0.01696(12) 0.0303(5) Uani 0.50 1 d P . .
C5 C -0.1098(4) 0.2702(5) -0.0277(3) 0.0435(11) Uani 0.50 1 d P . .
H5A H -0.1286 0.3537 -0.0027 0.052 Uiso 0.50 1 d PR . .
H5B H -0.1595 0.2503 -0.0618 0.052 Uiso 0.50 1 d PR . .
C6 C -0.0146(13) 0.2963(13) -0.0629(10) 0.036(3) Uani 0.50 1 d P . .
H6A H 0.0390 0.2961 -0.0305 0.043 Uiso 0.50 1 d PR . .
H6B H -0.0141 0.3826 -0.0892 0.043 Uiso 0.50 1 d PR . .
O7 O -0.00004(17) 0.1822(3) -0.11147(12) 0.0339(5) Uani 0.50 1 d P . .
C8 C 0.0981(3) 0.1665(5) -0.1354(2) 0.0405(10) Uani 0.50 1 d P . .
H8A H 0.1246 0.2590 -0.1430 0.049 Uiso 0.50 1 d PR . .
H8B H 0.0979 0.1177 -0.1792 0.049 Uiso 0.50 1 d PR . .
C9 C 0.1636(3) 0.0858(6) -0.0821(3) 0.0458(11) Uani 0.50 1 d P . .
H9A H 0.1685 0.1379 -0.0393 0.055 Uiso 0.50 1 d PR . .
H9B H 0.2283 0.0758 -0.1012 0.055 Uiso 0.50 1 d PR . .
O10 O 0.1227(2) -0.0439(3) -0.07038(15) 0.0437(6) Uani 0.50 1 d P . .
C11 C 0.1895(9) -0.1259(14) -0.0300(6) 0.059(3) Uani 0.50 1 d P . .
H11A H 0.2134 -0.0717 0.0087 0.071 Uiso 0.50 1 d PR . .
H11B H 0.2441 -0.1574 -0.0575 0.071 Uiso 0.50 1 d PR . .
C12 C 0.1269(4) -0.2543(6) -0.0047(3) 0.0490(13) Uani 0.50 1 d P . .
H12A H 0.1670 -0.3263 0.0160 0.059 Uiso 0.50 1 d PR . .
H12B H 0.0912 -0.2946 -0.0430 0.059 Uiso 0.50 1 d PR . .
O13 O 0.06177(19) -0.1984(3) 0.04588(13) 0.0381(5) Uani 0.50 1 d P . .
C14 C -0.0062(14) -0.2983(16) 0.0710(11) 0.039(3) Uani 0.50 1 d P . .
H14A H 0.0305 -0.3644 0.0985 0.047 Uiso 0.50 1 d PR . .
H14B H -0.0327 -0.3462 0.0311 0.047 Uiso 0.50 1 d PR . .
C15 C -0.0811(3) -0.2202(4) 0.1125(2) 0.0343(8) Uani 0.50 1 d P . .
H15A H -0.1267 -0.2901 0.1287 0.041 Uiso 0.50 1 d PR . .
H15B H -0.0541 -0.1718 0.1520 0.041 Uiso 0.50 1 d PR . .

loop_
_atom_site_aniso_label
_atom_site_aniso_U_11
_atom_site_aniso_U_22
_atom_site_aniso_U_33
_atom_site_aniso_U_23
_atom_site_aniso_U_13
_atom_site_aniso_U_12
S1G 0.0329(2) 0.01553(16) 0.03209(19) 0.00510(13) -0.00232(14) 0.00256(13)
S2G 0.02526(18) 0.01670(16) 0.0508(2) 0.01212(15) 0.00529(15) 0.00062(13)
N1G 0.0604(10) 0.0201(6) 0.0326(7) 0.0028(5) -0.0174(7) -0.0024(6)
N2G 0.0359(7) 0.0149(5) 0.0322(6) 0.0069(5) -0.0100(5) -0.0073(5)
N3G 0.0248(6) 0.0153(5) 0.0346(6) 0.0078(5) -0.0003(5) -0.0014(4)
N4G 0.0322(7) 0.0177(6) 0.0329(6) 0.0027(5) 0.0031(5) 0.0012(5)
C2G 0.0229(6) 0.0164(5) 0.0264(6) 0.0026(5) -0.0047(5) -0.0030(5)
C1G 0.0192(6) 0.0169(5) 0.0252(6) 0.0017(5) 0.0032(5) 0.0025(5)
O1 0.0356(16) 0.0221(12) 0.0268(11) 0.0017(9) -0.0067(11) -0.0006(10)
C2 0.0372(18) 0.041(2) 0.0311(16) -0.0094(15) 0.0173(14) -0.0138(16)
C3 0.022(2) 0.042(3) 0.043(4) -0.009(3) -0.004(2) 0.008(2)
O4 0.0279(11) 0.0247(11) 0.0382(12) 0.0026(9) -0.0023(9) -0.0008(9)
C5 0.049(3) 0.0261(18) 0.056(3) 0.003(2) -0.006(2) 0.0124(18)
C6 0.052(7) 0.012(2) 0.043(6) 0.003(2) -0.013(4) 0.000(3)
O7 0.0343(12) 0.0312(11) 0.0363(12) 0.0022(10) -0.0098(9) -0.0053(9)
C8 0.042(2) 0.042(2) 0.038(2) 0.0028(17) -0.0035(18) -0.0171(19)
C9 0.029(2) 0.041(3) 0.068(3) -0.005(2) -0.010(2) -0.0040(19)
O10 0.0445(15) 0.0365(13) 0.0500(15) 0.0043(12) -0.0080(12) 0.0027(11)
C11 0.044(3) 0.083(5) 0.051(5) 0.010(3) 0.001(3) 0.039(3)
C12 0.042(2) 0.046(3) 0.059(3) -0.011(3) 0.003(2) 0.023(2)
O13 0.0403(13) 0.0324(12) 0.0414(13) -0.0058(11) 0.0037(11) 0.0022(11)
C14 0.051(7) 0.031(3) 0.035(3) 0.008(2) -0.007(4) 0.000(3)
C15 0.038(2) 0.032(2) 0.033(2) 0.0140(15) -0.0127(16) -0.0118(16)

loop_
_atom_type_symbol
_atom_type_description
_atom_type_scat_dispersion_real
_atom_type_scat_dispersion_imag
_atom_type_scat_source
C C 0.0033 0.0016 'International Tables Vol C Tables 4.2.6.8 and 6.1.1.4'
H H 0.0000 0.0000 'International Tables Vol C Tables 4.2.6.8 and 6.1.1.4'
N N 0.0061 0.0033 'International Tables Vol C Tables 4.2.6.8 and 6.1.1.4'
O O 0.0106 0.0060 'International Tables Vol C Tables 4.2.6.8 and 6.1.1.4'
S S 0.1246 0.1234 'International Tables Vol C Tables 4.2.6.8 and 6.1.1.4'

loop_
_geom_angle_atom_site_label_1
_geom_angle_atom_site_label_2
_geom_angle_atom_site_label_3
_geom_angle
_geom_angle_site_symmetry_1
_geom_angle_site_symmetry_3
_geom_angle_publ_flag
C1G N1G H1GA 117(2) . . ?
C1G N1G H1GB 122.8(14) . . ?
H1GA N1G H1GB 119(2) . . ?
C1G N2G N3G 120.34(12) . . ?
C1G N2G H2GA 119.8(14) . . ?
N3G N2G H2GA 113.8(14) . . ?
C2G N3G N2G 120.57(13) . . ?
C2G N3G H3GA 122.1(14) . . ?
N2G N3G H3GA 116.9(14) . . ?
C2G N4G H4GA 118.5(14) . . ?
C2G N4G H4GB 122.3(14) . . ?
H4GA N4G H4GB 118.9(19) . . ?
N4G C2G N3G 118.20(13) . . ?
N4G C2G S2G 122.16(11) . . ?
N3G C2G S2G 119.64(11) . . ?
N1G C1G N2G 118.43(13) . . ?
N1G C1G S1G 123.53(11) . . ?
N2G C1G S1G 118.01(10) . . ?
C9 O1 C2 23.0(5) 5 . ?
C9 O1 C15 113.6(6) 5 . ?
C2 O1 C15 113.3(3) . . ?
C9 O1 C8 87.3(6) 5 5 ?
C2 O1 C8 84.4(3) . 5 ?
C15 O1 C8 28.9(2) . 5 ?
C9 O1 O10 58.1(5) 5 5 ?
C2 O1 O10 38.09(17) . 5 ?
C15 O1 O10 126.3(3) . 5 ?
C8 O1 O10 102.9(3) 5 5 ?
C9 C2 O10 96.6(5) 5 5 ?
C9 C2 O1 18.7(4) 5 . ?
O10 C2 O1 81.3(3) 5 . ?
C9 C2 C3 111.7(6) 5 . ?
O10 C2 C3 49.9(4) 5 . ?
O1 C2 C3 108.9(4) . . ?
C9 C2 C11 107.3(6) 5 5 ?
O10 C2 C11 48.3(5) 5 5 ?
O1 C2 C11 104.4(5) . 5 ?
C3 C2 C11 4.5(7) . 5 ?
C9 C2 C8 52.9(5) 5 5 ?
O10 C2 C8 105.1(3) 5 5 ?
O1 C2 C8 48.3(2) . 5 ?
C3 C2 C8 152.3(5) . 5 ?
C11 C2 C8 148.6(5) 5 5 ?
C9 C2 H2A 123.4 5 . ?
O10 C2 H2A 82.0 5 . ?
O1 C2 H2A 110.3 . . ?
C3 C2 H2A 109.6 . . ?
C11 C2 H2A 112.3 5 . ?
C8 C2 H2A 72.7 5 . ?
C9 C2 H2B 92.4 5 . ?
O10 C2 H2B 159.3 5 . ?
O1 C2 H2B 110.2 . . ?
C3 C2 H2B 109.5 . . ?
C11 C2 H2B 111.2 5 . ?
C8 C2 H2B 95.2 5 . ?
H2A C2 H2B 108.4 . . ?
C11 C3 O10 127(4) 5 5 ?
C11 C3 O4 63(3) 5 . ?
O10 C3 O4 70.2(5) 5 . ?
C11 C3 C2 156(4) 5 . ?
O10 C3 C2 40.4(4) 5 . ?
O4 C3 C2 110.5(7) . . ?
C11 C3 C12 46(3) 5 5 ?
O10 C3 C12 102.9(6) 5 5 ?
O4 C3 C12 35.7(3) . 5 ?
C2 C3 C12 141.1(6) . 5 ?
C11 C3 C9 134(4) 5 5 ?
O10 C3 C9 41.7(4) 5 5 ?
O4 C3 C9 105.4(6) . 5 ?
C2 C3 C9 22.6(2) . 5 ?
C12 C3 C9 141.1(6) 5 5 ?
C11 C3 H3A 93.3 5 . ?
O10 C3 H3A 126.5 5 . ?
O4 C3 H3A 110.1 . . ?
C2 C3 H3A 110.5 . . ?
C12 C3 H3A 79.4 5 . ?
C9 C3 H3A 130.9 5 . ?
C11 C3 H3B 57.2 5 . ?
O10 C3 H3B 122.8 5 . ?
O4 C3 H3B 108.7 . . ?
C2 C3 H3B 109.0 . . ?
C12 C3 H3B 102.7 5 . ?
C9 C3 H3B 91.0 5 . ?
H3A C3 H3B 108.1 . . ?
C12 O4 C11 84.5(7) 5 5 ?
C12 O4 O13 69.6(3) 5 5 ?
C11 O4 O13 127.0(5) 5 5 ?
C12 O4 C3 93.9(5) 5 . ?
C11 O4 C3 14.8(8) 5 . ?
O13 O4 C3 141.6(4) 5 . ?
C12 O4 C5 27.5(3) 5 . ?
C11 O4 C5 101.3(6) 5 . ?
O13 O4 C5 42.2(2) 5 . ?
C3 O4 C5 114.1(5) . . ?
C12 O4 O10 136.2(4) 5 5 ?
C11 O4 O10 61.9(5) 5 5 ?
O13 O4 O10 153.3(2) 5 5 ?
C3 O4 O10 48.3(4) . 5 ?
C5 O4 O10 161.9(3) . 5 ?
C12 C5 O13 112.9(9) 5 5 ?
C12 C5 O4 45.6(6) 5 . ?
O13 C5 O4 67.7(3) 5 . ?
C12 C5 C6 138.7(12) 5 . ?
O13 C5 C6 52.1(6) 5 . ?
O4 C5 C6 109.4(7) . . ?
C12 C5 C14 138.7(12) 5 5 ?
O13 C5 C14 51.0(6) 5 5 ?
O4 C5 C14 108.6(6) . 5 ?
C6 C5 C14 1.1(10) . 5 ?
C12 C5 H5A 68.5 5 . ?
O13 C5 H5A 154.7 5 . ?
O4 C5 H5A 111.7 . . ?
C6 C5 H5A 108.9 . . ?
C14 C5 H5A 110.0 5 . ?
C12 C5 H5B 109.7 5 . ?
O13 C5 H5B 95.2 5 . ?
O4 C5 H5B 108.8 . . ?
C6 C5 H5B 109.9 . . ?
C14 C5 H5B 109.5 5 . ?
H5A C5 H5B 108.2 . . ?
C14 C6 O13 131(5) 5 5 ?
C14 C6 O7 67(6) 5 . ?
O13 C6 O7 70.3(7) 5 . ?
C14 C6 C5 174(6) 5 . ?
O13 C6 C5 42.5(6) 5 . ?
O7 C6 C5 106.8(10) . . ?
C14 C6 C15 28(5) 5 5 ?
O13 C6 C15 103.4(9) 5 5 ?
O7 C6 C15 40.9(5) . 5 ?
C5 C6 C15 145.3(9) . 5 ?
C14 C6 H6A 68.9 5 . ?
O13 C6 H6A 103.6 5 . ?
O7 C6 H6A 108.2 . . ?
C5 C6 H6A 111.8 . . ?
C15 C6 H6A 77.6 5 . ?
C14 C6 H6B 72.2 5 . ?
O13 C6 H6B 145.3 5 . ?
O7 C6 H6B 107.4 . . ?
C5 C6 H6B 112.8 . . ?
C15 C6 H6B 93.4 5 . ?
H6A C6 H6B 109.6 . . ?
C15 O7 C14 72.4(8) 5 5 ?
C15 O7 C8 29.9(2) 5 . ?
C14 O7 C8 102.3(8) 5 . ?
C15 O7 C6 84.8(7) 5 . ?
C14 O7 C6 12.8(14) 5 . ?
C8 O7 C6 114.7(7) . . ?
C15 O7 O13 120.6(3) 5 5 ?
C14 O7 O13 58.4(7) 5 5 ?
C8 O7 O13 142.9(3) . 5 ?
C6 O7 O13 46.6(6) . 5 ?
C15 C8 O7 54.5(5) 5 . ?
C15 C8 O1 73.9(5) 5 5 ?
O7 C8 O1 89.9(3) . 5 ?
C15 C8 C9 97.6(6) 5 . ?
O7 C8 C9 112.3(4) . . ?
O1 C8 C9 25.8(2) 5 . ?
C15 C8 C2 121.2(6) 5 5 ?
O7 C8 C2 116.9(3) . 5 ?
O1 C8 C2 47.3(2) 5 5 ?
C9 C8 C2 25.1(2) . 5 ?
C15 C8 H8A 64.0 5 . ?
O7 C8 H8A 107.9 . . ?
O1 C8 H8A 106.6 5 . ?
C9 C8 H8A 109.4 . . ?
C2 C8 H8A 125.4 5 . ?
C15 C8 H8B 152.3 5 . ?
O7 C8 H8B 109.3 . . ?
O1 C8 H8B 132.3 5 . ?
C9 C8 H8B 109.9 . . ?
C2 C8 H8B 85.7 5 . ?
H8A C8 H8B 107.9 . . ?
O1 C9 C2 138.4(8) 5 5 ?
O1 C9 O10 97.0(6) 5 . ?
C2 C9 O10 46.5(4) 5 . ?
O1 C9 C8 66.9(5) 5 . ?
C2 C9 C8 102.0(6) 5 . ?
O10 C9 C8 108.3(3) . . ?
O1 C9 C15 46.1(5) 5 5 ?
C2 C9 C15 123.6(6) 5 5 ?
O10 C9 C15 115.8(3) . 5 ?
C8 C9 C15 23.11(18) . 5 ?
O1 C9 C3 118.6(7) 5 5 ?
C2 C9 C3 45.7(5) 5 5 ?
O10 C9 C3 34.9(3) . 5 ?
C8 C9 C3 140.4(4) . 5 ?
C15 C9 C3 150.6(4) 5 5 ?
O1 C9 H9A 53.1 5 . ?
C2 C9 H9A 145.8 5 . ?
O10 C9 H9A 110.5 . . ?
C8 C9 H9A 110.4 . . ?
C15 C9 H9A 87.5 5 . ?
C3 C9 H9A 100.4 5 . ?
O1 C9 H9B 151.7 5 . ?
C2 C9 H9B 69.6 5 . ?
O10 C9 H9B 110.4 . . ?
C8 C9 H9B 109.0 . . ?
C15 C9 H9B 121.4 5 . ?
C3 C9 H9B 83.2 5 . ?
H9A C9 H9B 108.2 . . ?
C2 O10 C3 89.8(6) 5 5 ?
C2 O10 C9 37.0(3) 5 . ?
C3 O10 C9 103.4(5) 5 . ?
C2 O10 C11 100.2(6) 5 . ?
C3 O10 C11 11.8(10) 5 . ?
C9 O10 C11 108.5(6) . . ?
C2 O10 O4 151.3(4) 5 5 ?
C3 O10 O4 61.5(5) 5 5 ?
C9 O10 O4 145.1(3) . 5 ?
C11 O10 O4 51.4(5) . 5 ?
C2 O10 O1 60.6(3) 5 5 ?
C3 O10 O1 118.9(4) 5 5 ?
C9 O10 O1 24.9(2) . 5 ?
C11 O10 O1 119.5(5) . 5 ?
O4 O10 O1 132.3(2) 5 5 ?
C3 C11 O4 103(4) 5 5 ?
C3 C11 O10 42(3) 5 . ?
O4 C11 O10 66.8(6) 5 . ?
C3 C11 C12 125(3) 5 . ?
O4 C11 C12 42.0(4) 5 . ?
O10 C11 C12 104.1(8) . . ?
C3 C11 C2 20(3) 5 5 ?
O4 C11 C2 98.2(7) 5 5 ?
O10 C11 C2 31.5(3) . 5 ?
C12 C11 C2 132.1(8) . 5 ?
C3 C11 H11A 120.4 5 . ?
O4 C11 H11A 106.3 5 . ?
O10 C11 H11A 110.2 . . ?
C12 C11 H11A 111.1 . . ?
C2 C11 H11A 104.5 5 . ?
C3 C11 H11B 70.3 5 . ?
O4 C11 H11B 142.1 5 . ?
O10 C11 H11B 111.5 . . ?
C12 C11 H11B 110.6 . . ?
C2 C11 H11B 85.6 5 . ?
H11A C11 H11B 109.2 . . ?
C5 C12 O4 106.9(8) 5 5 ?
C5 C12 O13 40.8(6) 5 . ?
O4 C12 O13 66.4(3) 5 . ?
C5 C12 C11 130.0(10) 5 . ?
O4 C12 C11 53.5(6) 5 . ?
O13 C12 C11 105.3(6) . . ?
C5 C12 C3 137.9(10) 5 5 ?
O4 C12 C3 50.4(4) 5 5 ?
O13 C12 C3 108.6(5) . 5 ?
C11 C12 C3 9.5(6) . 5 ?
C5 C12 H12A 70.2 5 . ?
O4 C12 H12A 159.2 5 . ?
O13 C12 H12A 109.9 . . ?
C11 C12 H12A 111.7 . . ?
C3 C12 H12A 117.5 5 . ?
C5 C12 H12B 116.0 5 . ?
O4 C12 H12B 91.1 5 . ?
O13 C12 H12B 110.8 . . ?
C11 C12 H12B 110.3 . . ?
C3 C12 H12B 100.9 5 . ?
H12A C12 H12B 108.8 . . ?
C5 O13 C6 85.3(8) 5 5 ?
C5 O13 O4 70.1(3) 5 5 ?
C6 O13 O4 134.2(10) 5 5 ?
C5 O13 C14 95.3(8) 5 . ?
C6 O13 C14 10.0(14) 5 . ?
O4 O13 C14 139.2(9) 5 . ?
C5 O13 C12 26.3(3) 5 . ?
C6 O13 C12 103.8(9) 5 . ?
O4 O13 C12 44.0(3) 5 . ?
C14 O13 C12 113.2(8) . . ?
C5 O13 O7 135.6(4) 5 5 ?
C6 O13 O7 63.0(8) 5 5 ?
O4 O13 O7 154.1(2) 5 5 ?
C14 O13 O7 54.7(8) . 5 ?
C12 O13 O7 161.8(3) . 5 ?
C6 C14 O7 100(6) 5 5 ?
C6 C14 O13 39(4) 5 . ?
O7 C14 O13 66.9(8) 5 . ?
C6 C14 C15 146(6) 5 . ?
O7 C14 C15 48.0(6) 5 . ?
O13 C14 C15 107.4(10) . . ?
C6 C14 C5 5(5) 5 5 ?
O7 C14 C5 95.1(10) 5 5 ?
O13 C14 C5 33.7(4) . 5 ?
C15 C14 C5 140.5(11) . 5 ?
C6 C14 H14A 80.9 5 . ?
O7 C14 H14A 100.5 5 . ?
O13 C14 H14A 106.4 . . ?
C15 C14 H14A 112.8 . . ?
C5 C14 H14A 83.8 5 . ?
C6 C14 H14B 88.8 5 . ?
O7 C14 H14B 150.2 5 . ?
O13 C14 H14B 107.0 . . ?
C15 C14 H14B 113.7 . . ?
C5 C14 H14B 91.9 5 . ?
H14A C14 H14B 109.0 . . ?
C8 C15 O7 95.6(6) 5 5 ?
C8 C15 O1 77.2(6) 5 . ?
O7 C15 O1 102.7(3) 5 . ?
C8 C15 C14 155.2(10) 5 . ?
O7 C15 C14 59.6(8) 5 . ?
O1 C15 C14 107.1(8) . . ?
C8 C15 C6 149.8(8) 5 5 ?
O7 C15 C6 54.2(6) 5 5 ?
O1 C15 C6 105.0(7) . 5 ?
C14 C15 C6 5.9(11) . 5 ?
C8 C15 C9 59.3(6) 5 5 ?
O7 C15 C9 111.7(3) 5 5 ?
O1 C15 C9 20.3(2) . 5 ?
C14 C15 C9 127.4(8) . 5 ?
C6 C15 C9 125.2(7) 5 5 ?
C8 C15 H15A 94.8 5 . ?
O7 C15 H15A 146.5 5 . ?
O1 C15 H15A 110.6 . . ?
C14 C15 H15A 105.9 . . ?
C6 C15 H15A 111.8 5 . ?
C9 C15 H15A 100.9 5 . ?
C8 C15 H15B 45.1 5 . ?
O7 C15 H15B 60.1 5 . ?
O1 C15 H15B 111.0 . . ?
C14 C15 H15B 113.4 . . ?
C6 C15 H15B 109.7 5 . ?
C9 C15 H15B 99.1 5 . ?
H15A C15 H15B 108.8 . . ?

loop_
_geom_bond_atom_site_label_1
_geom_bond_atom_site_label_2
_geom_bond_distance
_geom_bond_site_symmetry_2
_geom_bond_publ_flag
S1G C1G 1.7037(14) . ?
S2G C2G 1.6943(14) . ?
N1G C1G 1.306(2) . ?
N1G H1GA 0.82(3) . ?
N1G H1GB 0.85(2) . ?
N2G C1G 1.3512(18) . ?
N2G N3G 1.3956(16) . ?
N2G H2GA 0.86(2) . ?
N3G C2G 1.3489(18) . ?
N3G H3GA 0.88(2) . ?
N4G C2G 1.3240(19) . ?
N4G H4GA 0.88(2) . ?
N4G H4GB 0.89(2) . ?
O1 C9 0.679(5) 5 ?
O1 C2 1.411(4) . ?
O1 C15 1.413(4) . ?
O1 C8 1.434(5) 5 ?
O1 O10 1.601(4) 5 ?
C2 C9 0.829(6) 5 ?
C2 O10 0.999(4) 5 ?
C2 C3 1.543(11) . ?
C2 C11 1.880(12) 5 ?
C2 C8 1.910(7) 5 ?
C2 H2A 0.9600 . ?
C2 H2B 0.9600 . ?
C3 C11 0.36(2) 5 ?
C3 O10 1.180(11) 5 ?
C3 O4 1.388(10) . ?
C3 C12 1.797(11) 5 ?
C3 C9 2.003(11) 5 ?
C3 H3A 0.9601 . ?
C3 H3B 0.9599 . ?
O4 C12 1.051(6) 5 ?
O4 C11 1.263(13) 5 ?
O4 O13 1.386(3) 5 ?
O4 C5 1.409(5) . ?
O4 O10 1.486(3) 5 ?
C5 C12 0.681(6) 5 ?
C5 O13 1.006(5) 5 ?
C5 C6 1.483(18) . ?
C5 C14 1.806(18) 5 ?
C5 H5A 0.9600 . ?
C5 H5B 0.9600 . ?
C6 C14 0.32(3) 5 ?
C6 O13 1.175(15) 5 ?
C6 O7 1.440(16) . ?
C6 C15 1.768(17) 5 ?
C6 H6A 0.9600 . ?
C6 H6B 0.9600 . ?
O7 C15 1.163(5) 5 ?
O7 C14 1.349(19) 5 ?
O7 C8 1.422(5) . ?
O7 O13 1.521(3) 5 ?
C8 C15 0.711(5) 5 ?
C8 O1 1.434(5) 5 ?
C8 C9 1.558(7) . ?
C8 C2 1.910(7) 5 ?
C8 H8A 0.9600 . ?
C8 H8B 0.9599 . ?
C9 O1 0.679(5) 5 ?
C9 C2 0.829(6) 5 ?
C9 O10 1.369(5) . ?
C9 C15 1.796(6) 5 ?
C9 C3 2.003(11) 5 ?
C9 H9A 0.9599 . ?
C9 H9B 0.9599 . ?
O10 C2 0.999(4) 5 ?
O10 C3 1.180(11) 5 ?
O10 C11 1.426(12) . ?
O10 O4 1.486(3) 5 ?
O10 O1 1.601(4) 5 ?
C11 C3 0.36(2) 5 ?
C11 O4 1.263(13) 5 ?
C11 C12 1.564(14) . ?
C11 C2 1.880(12) 5 ?
C11 H11A 0.9600 . ?
C11 H11B 0.9599 . ?
C12 C5 0.681(6) 5 ?
C12 O4 1.051(6) 5 ?
C12 O13 1.417(5) . ?
C12 C3 1.797(11) 5 ?
C12 H12A 0.9600 . ?
C12 H12B 0.9599 . ?
O13 C5 1.006(5) 5 ?
O13 C6 1.175(15) 5 ?
O13 O4 1.386(3) 5 ?
O13 C14 1.409(17) . ?
O13 O7 1.521(3) 5 ?
C14 C6 0.32(3) 5 ?
C14 O7 1.349(19) 5 ?
C14 C15 1.491(18) . ?
C14 C5 1.806(18) 5 ?
C14 H14A 0.9599 . ?
C14 H14B 0.9600 . ?
C15 C8 0.711(5) 5 ?
C15 O7 1.163(5) 5 ?
C15 C6 1.768(17) 5 ?
C15 C9 1.796(6) 5 ?
C15 H15A 0.9600 . ?
C15 H15B 0.9599 . ?

loop_
_geom_hbond_atom_site_label_D
_geom_hbond_atom_site_label_H
_geom_hbond_atom_site_label_A
_geom_hbond_distance_DH
_geom_hbond_distance_HA
_geom_hbond_distance_DA
_geom_hbond_angle_DHA
_geom_hbond_site_symmetry_A
N3G H3GA S1G 0.88(2) 2.47(2) 3.3335(15) 169.9(18) 8_655
N2G H2GA S2G 0.86(2) 2.47(2) 3.2974(15) 160.6(18) 8_665
N4G H4GA S1G 0.88(2) 2.53(2) 3.3962(15) 171.7(19) 3_545
N4G H4GB S2G 0.89(2) 2.72(2) 3.4639(14) 141.5(17) 3
N1G H1GA O4 0.82(3) 2.25(3) 2.940(3) 141(3) .
N1G H1GA O1 0.82(3) 2.58(3) 3.093(3) 121(2) 5
N1G H1GB O7 0.85(2) 2.08(2) 2.859(3) 150.7(19) 5
N1G H1GB O13 0.85(2) 2.18(2) 2.891(3) 141.1(18) .

loop_
_geom_torsion_atom_site_label_1
_geom_torsion_atom_site_label_2
_geom_torsion_atom_site_label_3
_geom_torsion_atom_site_label_4
_geom_torsion
_geom_torsion_site_symmetry_1
_geom_torsion_site_symmetry_2
_geom_torsion_site_symmetry_3
_geom_torsion_site_symmetry_4
_geom_torsion_publ_flag
O1 C2 C3 O4 -61.0(6) . . . . ?
C2 C3 O4 C5 -174.0(4) . . . . ?
C3 O4 C5 C6 -173.8(9) . . . . ?
O4 C5 C6 O7 70.2(12) . . . . ?
C5 C6 O7 C8 -162.9(7) . . . . ?
C6 O7 C8 C9 80.7(9) . . . . ?
O7 C8 C9 O10 58.3(6) . . . . ?
C8 C9 O10 C11 171.4(6) . . . . ?
C9 O10 C11 C12 166.7(6) . . . . ?
O10 C11 C12 O13 -71.6(8) . . . . ?
C11 C12 O13 C14 175.5(11) . . . . ?
C12 O13 C14 C15 -169.3(9) . . . . ?
O13 C14 C15 O1 61.6(14) . . . . ?
C14 C15 O1 C2 -155.8(8) . . . . ?
C15 O1 C2 C3 162.0(4) . . . . ?
